data_1553524
loop_
_publ_author_name
'Wang, Yang'
'Zhang, Xiaofeng'
'Liu, Haixiong'
'Chen, Hui'
'Huang, Deguang'

_publ_section_title
;
 Nickel-catalyzed direct formation of the C--S bonds of aryl sulfides from
 arylsulfonyl chlorides and aryl iodides using Mn as a reducing agent
;
_journal_issue 1
_journal_name_full 'Organic Chemistry Frontiers'
_journal_page_first 31
_journal_paper_doi 10.1039/C6QO00451B
_journal_volume 4
_journal_year 2017
_chemical_formula_moiety 'C15 H14 O S'
_chemical_formula_sum 'C15 H14 O S'
_chemical_formula_weight 242.32
_chemical_name_common (Ph-CH3)-S-(PhCOCH3)
_space_group_IT_number 14
_space_group_name_Hall '-P 2yn'
_space_group_name_H-M_alt 'P 1 21/n 1'
_symmetry_cell_setting monoclinic
_symmetry_space_group_name_Hall '-P 2yn'
_symmetry_space_group_name_H-M 'P 1 21/n 1'
_atom_sites_solution_hydrogens geom
_atom_sites_solution_primary direct
_atom_sites_solution_secondary difmap
_audit_creation_method SHELXL-97
_audit_update_record
;
2016-07-18 deposited with the CCDC.
2016-10-18 downloaded from the CCDC.
;
_cell_angle_alpha 90.00
_cell_angle_beta 93.626(4)
_cell_angle_gamma 90.00
_cell_formula_units_Z 4
_cell_length_a 5.7958(3)
_cell_length_b 25.4544(12)
_cell_length_c 8.3123(4)
_cell_measurement_reflns_used 3011
_cell_measurement_temperature 100(2)
_cell_measurement_theta_max 29.0450
_cell_measurement_theta_min 3.6030
_cell_volume 1223.85(10)
_computing_cell_refinement 'CrysAlisPro, Agilent Technologies'
_computing_data_collection 'CrysAlisPro, Agilent Technologies'
_computing_data_reduction 'CrysAlisPro, Agilent Technologies'
_computing_molecular_graphics 'Bruker SHELXTL'
_computing_publication_material 'Bruker SHELXTL'
_computing_structure_refinement 'SHELXL-97 (Sheldrick, 1997)'
_computing_structure_solution 'SHELXS-97 (Sheldrick, 1990)'
_diffrn_ambient_temperature 100(2)
_diffrn_detector_area_resol_mean 10.5594
_diffrn_measured_fraction_theta_full 0.998
_diffrn_measured_fraction_theta_max 0.998
_diffrn_measurement_device_type 'SuperNova, Dual, Cu at zero, Atlas'
_diffrn_measurement_method '\w scans'
_diffrn_radiation_monochromator graphite
_diffrn_radiation_source 'fine-focus sealed tube'
_diffrn_radiation_type MoK\a
_diffrn_radiation_wavelength 0.71073
_diffrn_reflns_av_R_equivalents 0.0230
_diffrn_reflns_av_sigmaI/netI 0.0350
_diffrn_reflns_limit_h_max 7
_diffrn_reflns_limit_h_min -6
_diffrn_reflns_limit_k_max 31
_diffrn_reflns_limit_k_min -28
_diffrn_reflns_limit_l_max 10
_diffrn_reflns_limit_l_min -8
_diffrn_reflns_number 5356
_diffrn_reflns_theta_full 26.00
_diffrn_reflns_theta_max 26.00
_diffrn_reflns_theta_min 3.43
_exptl_absorpt_coefficient_mu 0.244
_exptl_absorpt_correction_T_max 0.9529
_exptl_absorpt_correction_T_min 0.9088
_exptl_absorpt_correction_type multi-scan
_exptl_absorpt_process_details
; 
CrysAlisPro, Agilent Technologies,Version 1.171.36.28 
Empirical absorption correction using spherical harmonics, 
implemented in SCALE3 ABSPACK scaling algorithm
;
_exptl_crystal_colour colourless
_exptl_crystal_density_diffrn 1.315
_exptl_crystal_density_meas ?
_exptl_crystal_density_method 'not measured'
_exptl_crystal_description block
_exptl_crystal_F_000 512
_exptl_crystal_size_max 0.40
_exptl_crystal_size_mid 0.20
_exptl_crystal_size_min 0.20
_refine_diff_density_max 0.265
_refine_diff_density_min -0.270
_refine_diff_density_rms 0.047
_refine_ls_extinction_method none
_refine_ls_goodness_of_fit_ref 1.046
_refine_ls_hydrogen_treatment constr
_refine_ls_matrix_type full
_refine_ls_number_parameters 154
_refine_ls_number_reflns 2393
_refine_ls_number_restraints 0
_refine_ls_restrained_S_all 1.046
_refine_ls_R_factor_all 0.0442
_refine_ls_R_factor_gt 0.0359
_refine_ls_shift/su_max 0.000
_refine_ls_shift/su_mean 0.000
_refine_ls_structure_factor_coef Fsqd
_refine_ls_weighting_details 'calc w=1/[\s^2^(Fo^2^)+(0.0354P)^2^+0.4817P] where P=(Fo^2^+2Fc^2^)/3'
_refine_ls_weighting_scheme calc
_refine_ls_wR_factor_gt 0.0856
_refine_ls_wR_factor_ref 0.0903
_reflns_number_gt 2047
_reflns_number_total 2393
_reflns_threshold_expression >2sigma(I)
_cod_data_source_file c6qo00451b2.cif
_cod_data_source_block Compound3q
_cod_depositor_comments
;
The following automatic conversions were performed:

data item '_exptl_crystal_density_meas' value 'none' was changed to
'?' -- the value is perceived as not measured.

Automatic conversion script
Id: cif_fix_values 6909 2019-04-08 15:41:33Z antanas 
;
_cod_original_cell_volume 1223.84(10)
_cod_original_sg_symbol_Hall '-P 2yn '
_cod_original_sg_symbol_H-M 'P 21/n '
_cod_database_code 1553524

loop_
_symmetry_equiv_pos_as_xyz
'x, y, z'
'-x+1/2, y+1/2, -z+1/2'
'-x, -y, -z'
'x-1/2, -y-1/2, z-1/2'

loop_
_atom_site_label
_atom_site_type_symbol
_atom_site_fract_x
_atom_site_fract_y
_atom_site_fract_z
_atom_site_U_iso_or_equiv
_atom_site_adp_type
_atom_site_occupancy
_atom_site_symmetry_multiplicity
_atom_site_calc_flag
_atom_site_refinement_flags
S1 S -0.02610(7) 0.229207(17) 0.60236(6) 0.02509(15) Uani 1 1 d .
O1 O 0.30015(19) -0.00821(4) 0.35762(14) 0.0250(3) Uani 1 1 d .
C1 C 0.1366(3) 0.28500(6) 0.54876(19) 0.0196(4) Uani 1 1 d .
C2 C 0.3511(3) 0.29565(7) 0.6278(2) 0.0218(4) Uani 1 1 d .
H2A H 0.4155 0.2720 0.7069 0.026 Uiso 1 1 calc R
C3 C 0.4695(3) 0.34068(7) 0.59051(19) 0.0210(4) Uani 1 1 d .
H3A H 0.6169 0.3473 0.6432 0.025 Uiso 1 1 calc R
C4 C 0.3776(3) 0.37660(6) 0.47742(19) 0.0192(3) Uani 1 1 d .
C5 C 0.1623(3) 0.36578(6) 0.40058(19) 0.0206(4) Uani 1 1 d .
H5A H 0.0963 0.3899 0.3234 0.025 Uiso 1 1 calc R
C6 C 0.0426(3) 0.32022(6) 0.43516(19) 0.0204(4) Uani 1 1 d .
H6A H -0.1034 0.3132 0.3811 0.024 Uiso 1 1 calc R
C7 C 0.5102(3) 0.42584(7) 0.4436(2) 0.0251(4) Uani 1 1 d .
H7A H 0.4226 0.4467 0.3617 0.038 Uiso 1 1 calc R
H7B H 0.6605 0.4164 0.4042 0.038 Uiso 1 1 calc R
H7C H 0.5337 0.4464 0.5429 0.038 Uiso 1 1 calc R
C8 C 0.1265(3) 0.17482(6) 0.52958(18) 0.0179(3) Uani 1 1 d .
C9 C 0.0234(3) 0.12611(7) 0.55285(19) 0.0205(4) Uani 1 1 d .
H9A H -0.1144 0.1241 0.6087 0.025 Uiso 1 1 calc R
C10 C 0.1194(3) 0.08090(6) 0.49560(19) 0.0204(4) Uani 1 1 d .
H10A H 0.0484 0.0480 0.5138 0.024 Uiso 1 1 calc R
C11 C 0.3204(3) 0.08280(6) 0.41090(18) 0.0174(3) Uani 1 1 d .
C12 C 0.4264(3) 0.13140(6) 0.39178(18) 0.0177(3) Uani 1 1 d .
H12A H 0.5655 0.1332 0.3375 0.021 Uiso 1 1 calc R
C13 C 0.3323(3) 0.17726(6) 0.45062(19) 0.0195(3) Uani 1 1 d .
H13A H 0.4073 0.2100 0.4373 0.023 Uiso 1 1 calc R
C14 C 0.4036(3) 0.03304(6) 0.33919(19) 0.0192(4) Uani 1 1 d .
C15 C 0.6099(3) 0.03435(7) 0.2386(2) 0.0259(4) Uani 1 1 d .
H15A H 0.6423 -0.0012 0.2008 0.039 Uiso 1 1 calc R
H15B H 0.7443 0.0476 0.3038 0.039 Uiso 1 1 calc R
H15C H 0.5777 0.0575 0.1457 0.039 Uiso 1 1 calc R

loop_
_atom_site_aniso_label
_atom_site_aniso_U_11
_atom_site_aniso_U_22
_atom_site_aniso_U_33
_atom_site_aniso_U_23
_atom_site_aniso_U_13
_atom_site_aniso_U_12
S1 0.0262(2) 0.0178(2) 0.0326(3) -0.00329(18) 0.01221(18) -0.00266(16)
O1 0.0304(6) 0.0158(6) 0.0288(7) -0.0003(5) 0.0015(5) -0.0045(5)
C1 0.0226(8) 0.0163(8) 0.0207(8) -0.0052(7) 0.0072(6) -0.0008(6)
C2 0.0282(9) 0.0182(9) 0.0188(8) 0.0013(7) 0.0010(7) 0.0021(7)
C3 0.0220(8) 0.0201(9) 0.0206(8) -0.0029(7) -0.0010(6) -0.0003(6)
C4 0.0239(8) 0.0152(8) 0.0192(8) -0.0045(7) 0.0060(6) 0.0020(6)
C5 0.0241(8) 0.0190(9) 0.0190(8) -0.0008(7) 0.0028(6) 0.0067(7)
C6 0.0193(8) 0.0201(9) 0.0220(8) -0.0059(7) 0.0030(6) 0.0025(6)
C7 0.0298(9) 0.0181(9) 0.0275(9) -0.0001(7) 0.0031(7) -0.0024(7)
C8 0.0205(8) 0.0177(8) 0.0154(8) -0.0011(6) -0.0007(6) -0.0011(6)
C9 0.0195(8) 0.0219(9) 0.0205(8) 0.0022(7) 0.0040(6) -0.0032(6)
C10 0.0234(8) 0.0169(9) 0.0210(9) 0.0029(7) 0.0016(6) -0.0048(6)
C11 0.0193(8) 0.0172(9) 0.0152(8) 0.0025(6) -0.0015(6) -0.0009(6)
C12 0.0174(8) 0.0188(9) 0.0167(8) 0.0024(7) 0.0008(6) -0.0018(6)
C13 0.0215(8) 0.0161(8) 0.0208(8) 0.0014(7) 0.0011(6) -0.0053(6)
C14 0.0213(8) 0.0188(9) 0.0168(8) 0.0026(7) -0.0043(6) -0.0005(7)
C15 0.0309(9) 0.0188(9) 0.0285(10) -0.0003(7) 0.0066(7) 0.0013(7)

loop_
_atom_type_symbol
_atom_type_description
_atom_type_scat_dispersion_real
_atom_type_scat_dispersion_imag
_atom_type_scat_source
C C 0.0033 0.0016 'International Tables Vol C Tables 4.2.6.8 and 6.1.1.4'
H H 0.0000 0.0000 'International Tables Vol C Tables 4.2.6.8 and 6.1.1.4'
O O 0.0106 0.0060 'International Tables Vol C Tables 4.2.6.8 and 6.1.1.4'
S S 0.1246 0.1234 'International Tables Vol C Tables 4.2.6.8 and 6.1.1.4'

loop_
_geom_angle_atom_site_label_1
_geom_angle_atom_site_label_2
_geom_angle_atom_site_label_3
_geom_angle
C8 S1 C1 104.76(7)
C6 C1 C2 119.63(15)
C6 C1 S1 119.66(12)
C2 C1 S1 120.55(13)
C3 C2 C1 119.74(15)
C3 C2 H2A 120.1
C1 C2 H2A 120.1
C2 C3 C4 121.47(15)
C2 C3 H3A 119.3
C4 C3 H3A 119.3
C5 C4 C3 118.23(15)
C5 C4 C7 122.13(15)
C3 C4 C7 119.63(14)
C6 C5 C4 120.95(15)
C6 C5 H5A 119.5
C4 C5 H5A 119.5
C1 C6 C5 119.98(15)
C1 C6 H6A 120.0
C5 C6 H6A 120.0
C4 C7 H7A 109.5
C4 C7 H7B 109.5
H7A C7 H7B 109.5
C4 C7 H7C 109.5
H7A C7 H7C 109.5
H7B C7 H7C 109.5
C9 C8 C13 119.36(15)
C9 C8 S1 114.82(11)
C13 C8 S1 125.81(13)
C10 C9 C8 120.58(14)
C10 C9 H9A 119.7
C8 C9 H9A 119.7
C9 C10 C11 120.86(15)
C9 C10 H10A 119.6
C11 C10 H10A 119.6
C12 C11 C10 118.32(15)
C12 C11 C14 123.46(14)
C10 C11 C14 118.15(14)
C13 C12 C11 121.29(14)
C13 C12 H12A 119.4
C11 C12 H12A 119.4
C12 C13 C8 119.53(15)
C12 C13 H13A 120.2
C8 C13 H13A 120.2
O1 C14 C11 120.31(14)
O1 C14 C15 120.17(15)
C11 C14 C15 119.48(14)
C14 C15 H15A 109.5
C14 C15 H15B 109.5
H15A C15 H15B 109.5
C14 C15 H15C 109.5
H15A C15 H15C 109.5
H15B C15 H15C 109.5

loop_
_geom_bond_atom_site_label_1
_geom_bond_atom_site_label_2
_geom_bond_distance
S1 C8 1.7700(16)
S1 C1 1.7771(16)
O1 C14 1.2234(19)
C1 C6 1.388(2)
C1 C2 1.395(2)
C2 C3 1.381(2)
C2 H2A 0.9500
C3 C4 1.393(2)
C3 H3A 0.9500
C4 C5 1.393(2)
C4 C7 1.506(2)
C5 C6 1.391(2)
C5 H5A 0.9500
C6 H6A 0.9500
C7 H7A 0.9800
C7 H7B 0.9800
C7 H7C 0.9800
C8 C9 1.395(2)
C8 C13 1.399(2)
C9 C10 1.376(2)
C9 H9A 0.9500
C10 C11 1.399(2)
C10 H10A 0.9500
C11 C12 1.395(2)
C11 C14 1.493(2)
C12 C13 1.390(2)
C12 H12A 0.9500
C13 H13A 0.9500
C14 C15 1.502(2)
C15 H15A 0.9800
C15 H15B 0.9800
C15 H15C 0.9800

loop_
_geom_torsion_atom_site_label_1
_geom_torsion_atom_site_label_2
_geom_torsion_atom_site_label_3
_geom_torsion_atom_site_label_4
_geom_torsion
C8 S1 C1 C6 113.11(13)
C8 S1 C1 C2 -71.35(14)
C6 C1 C2 C3 -1.0(2)
S1 C1 C2 C3 -176.55(12)
C1 C2 C3 C4 1.3(2)
C2 C3 C4 C5 -0.6(2)
C2 C3 C4 C7 178.47(15)
C3 C4 C5 C6 -0.3(2)
C7 C4 C5 C6 -179.39(14)
C2 C1 C6 C5 0.1(2)
S1 C1 C6 C5 175.67(11)
C4 C5 C6 C1 0.6(2)
C1 S1 C8 C9 -177.50(12)
C1 S1 C8 C13 1.13(17)
C13 C8 C9 C10 -1.5(2)
S1 C8 C9 C10 177.21(12)
C8 C9 C10 C11 -0.9(2)
C9 C10 C11 C12 2.6(2)
C9 C10 C11 C14 -174.54(14)
C10 C11 C12 C13 -1.9(2)
C14 C11 C12 C13 175.08(14)
C11 C12 C13 C8 -0.5(2)
C9 C8 C13 C12 2.2(2)
S1 C8 C13 C12 -176.37(12)
C12 C11 C14 O1 -178.49(15)
C10 C11 C14 O1 -1.5(2)
C12 C11 C14 C15 -0.9(2)
C10 C11 C14 C15 176.11(15)
